data_1516474
loop_
_publ_author_name
'Liu, Siqian'
'Du, Gaixia'
'He, Jianyun'
'Long, Yingyun'
'Zhang, Shaowen'
'Li, Xiaofang'

_publ_section_title
;
 Cationic Tropidinyl Scandium Catalyst: A Perfectly Acceptable Substitute
 for Cationic Half-Sandwich Scandium Catalysts incis-1,4-Polymerization of
 Isoprene and Copolymerization with Norbornene
;
_journal_issue 11
_journal_name_full Macromolecules
_journal_page_first 3567
_journal_paper_doi 10.1021/ma500740m
_journal_volume 47
_journal_year 2014
_chemical_absolute_configuration rm
_chemical_formula_sum 'C24 H43 N2 O Si Y'
_chemical_formula_weight 492.60
_chemical_name_systematic
; 
 ? 
;
_space_group_IT_number 14
_symmetry_cell_setting monoclinic
_symmetry_space_group_name_Hall '-P 2ybc'
_symmetry_space_group_name_H-M 'P 1 21/c 1'
_atom_sites_solution_hydrogens geom
_atom_sites_solution_primary direct
_atom_sites_solution_secondary difmap
_audit_creation_method SHELXL-97
_cell_angle_alpha 90.00
_cell_angle_beta 95.0930(10)
_cell_angle_gamma 90.00
_cell_formula_units_Z 4
_cell_length_a 14.4575(11)
_cell_length_b 16.6903(13)
_cell_length_c 10.4540(9)
_cell_measurement_reflns_used 4988
_cell_measurement_temperature 173(2)
_cell_measurement_theta_max 27.39
_cell_measurement_theta_min 2.31
_cell_volume 2512.6(3)
_computing_cell_refinement 'Bruker SMART'
_computing_data_collection 'Bruker SMART'
_computing_data_reduction 'Bruker SAINT'
_computing_molecular_graphics 'Bruker SHELXTL'
_computing_publication_material 'Bruker SHELXTL'
_computing_structure_refinement 'SHELXL-97 (Sheldrick, 1997)'
_computing_structure_solution 'SHELXS-97 (Sheldrick, 1990)'
_diffrn_ambient_temperature 173(2)
_diffrn_measured_fraction_theta_full 0.992
_diffrn_measured_fraction_theta_max 0.992
_diffrn_measurement_device_type 'CCD area detector'
_diffrn_measurement_method 'phi and omega scans'
_diffrn_radiation_monochromator graphite
_diffrn_radiation_source 'fine-focus sealed tube'
_diffrn_radiation_type MoK\a
_diffrn_radiation_wavelength 0.71073
_diffrn_reflns_av_R_equivalents 0.0279
_diffrn_reflns_av_sigmaI/netI 0.0344
_diffrn_reflns_limit_h_max 13
_diffrn_reflns_limit_h_min -17
_diffrn_reflns_limit_k_max 18
_diffrn_reflns_limit_k_min -19
_diffrn_reflns_limit_l_max 12
_diffrn_reflns_limit_l_min -9
_diffrn_reflns_number 12195
_diffrn_reflns_theta_full 25.02
_diffrn_reflns_theta_max 25.02
_diffrn_reflns_theta_min 1.87
_exptl_absorpt_coefficient_mu 2.386
_exptl_absorpt_correction_T_max 0.4340
_exptl_absorpt_correction_T_min 0.4132
_exptl_absorpt_correction_type multi-scan
_exptl_absorpt_process_details SADABS
_exptl_crystal_density_diffrn 1.302
_exptl_crystal_density_meas 0
_exptl_crystal_density_method 'not measured'
_exptl_crystal_F_000 1048
_exptl_crystal_size_max 0.45
_exptl_crystal_size_mid 0.43
_exptl_crystal_size_min 0.42
_refine_diff_density_max 1.390
_refine_diff_density_min -0.478
_refine_diff_density_rms 0.112
_refine_ls_extinction_method none
_refine_ls_goodness_of_fit_ref 1.140
_refine_ls_hydrogen_treatment constr
_refine_ls_matrix_type full
_refine_ls_number_parameters 267
_refine_ls_number_reflns 4410
_refine_ls_number_restraints 0
_refine_ls_restrained_S_all 1.140
_refine_ls_R_factor_all 0.0514
_refine_ls_R_factor_gt 0.0382
_refine_ls_shift/su_max 0.003
_refine_ls_shift/su_mean 0.000
_refine_ls_structure_factor_coef Fsqd
_refine_ls_weighting_details 'calc w=1/[\s^2^(Fo^2^)+(0.0667P)^2^+3.1750P] where P=(Fo^2^+2Fc^2^)/3'
_refine_ls_weighting_scheme calc
_refine_ls_wR_factor_gt 0.1016
_refine_ls_wR_factor_ref 0.1270
_reflns_number_gt 3674
_reflns_number_total 4410
_reflns_threshold_expression >2sigma(I)
_cod_data_source_file ma500740m_si_004.cif
_cod_data_source_block aa
_cod_depositor_comments
;
The following automatic conversions were performed:

'_symmetry_cell_setting' value 'Monoclinic' changed to 'monoclinic'
according to
/usr/data/users/saulius/crontab/automatic-downloads/rss-feeds/ACS/lib/dictionaries/cif_core.dic
dictionary named 'cif_core.dic' version 2.4.2 from
2011-04-26.

'_refine_ls_hydrogen_treatment' value 'Constr' changed
to 'constr' according to
/usr/data/users/saulius/crontab/automatic-downloads/rss-feeds/ACS/lib/dictionaries/cif_core.dic
dictionary named 'cif_core.dic' version 2.4.2 from 2011-04-26.

Automatic conversion script
Id: cif_fix_values 2281 2013-09-26 08:29:07Z andrius 

 Adding full bibliography for 1516474--1516476.cif.
;
_cod_original_sg_symbol_H-M P2(1)/c
_cod_database_code 1516474

loop_
_symmetry_equiv_pos_as_xyz
'x, y, z'
'-x, y+1/2, -z+1/2'
'-x, -y, -z'
'x, -y-1/2, z-1/2'

loop_
_atom_site_label
_atom_site_type_symbol
_atom_site_fract_x
_atom_site_fract_y
_atom_site_fract_z
_atom_site_U_iso_or_equiv
_atom_site_adp_type
_atom_site_occupancy
_atom_site_symmetry_multiplicity
_atom_site_calc_flag
_atom_site_refinement_flags
Y1 Y 0.24836(2) 0.05488(2) 0.24033(3) 0.01791(14) Uani 1 1 d .
N1 N 0.3784(2) 0.11243(19) 0.1238(3) 0.0232(7) Uani 1 1 d .
N2 N 0.2946(2) -0.08491(18) 0.2601(3) 0.0232(7) Uani 1 1 d .
O1 O 0.12811(17) 0.13765(15) 0.1358(3) 0.0257(6) Uani 1 1 d .
Si1 Si 0.20036(7) 0.02660(7) 0.60509(10) 0.0260(3) Uani 1 1 d .
C1 C 0.1712(3) 0.0637(2) 0.4420(4) 0.0255(8) Uani 1 1 d .
H1A H 0.1623 0.1219 0.4538 0.031 Uiso 1 1 calc R
H1B H 0.1084 0.0418 0.4184 0.031 Uiso 1 1 calc R
C2 C 0.3274(3) 0.0337(3) 0.6609(4) 0.0384(10) Uani 1 1 d .
H2A H 0.3642 0.0110 0.5953 0.058 Uiso 1 1 calc R
H2B H 0.3399 0.0038 0.7413 0.058 Uiso 1 1 calc R
H2C H 0.3445 0.0900 0.6753 0.058 Uiso 1 1 calc R
C3 C 0.1412(3) 0.0820(3) 0.7332(4) 0.0435(12) Uani 1 1 d .
H3A H 0.1659 0.1366 0.7414 0.065 Uiso 1 1 calc R
H3B H 0.1529 0.0540 0.8154 0.065 Uiso 1 1 calc R
H3C H 0.0742 0.0841 0.7090 0.065 Uiso 1 1 calc R
C4 C 0.1656(4) -0.0811(3) 0.6212(5) 0.0475(12) Uani 1 1 d .
H4A H 0.1024 -0.0888 0.5808 0.071 Uiso 1 1 calc R
H4B H 0.1676 -0.0953 0.7123 0.071 Uiso 1 1 calc R
H4C H 0.2086 -0.1155 0.5788 0.071 Uiso 1 1 calc R
C5 C 0.3290(3) 0.2006(2) 0.2867(4) 0.0265(8) Uani 1 1 d .
H5 H 0.2793 0.2354 0.3027 0.032 Uiso 1 1 calc R
C6 C 0.3677(3) 0.1483(2) 0.3774(4) 0.0278(9) Uani 1 1 d .
H6 H 0.3574 0.1564 0.4649 0.033 Uiso 1 1 calc R
C7 C 0.4217(3) 0.0839(2) 0.3448(4) 0.0258(8) Uani 1 1 d .
H7 H 0.4343 0.0400 0.4017 0.031 Uiso 1 1 calc R
C8 C 0.5319(3) 0.1536(3) 0.2057(4) 0.0356(10) Uani 1 1 d .
H8A H 0.5738 0.1405 0.1387 0.043 Uiso 1 1 calc R
H8B H 0.5696 0.1614 0.2886 0.043 Uiso 1 1 calc R
C9 C 0.4734(3) 0.2290(3) 0.1686(4) 0.0360(10) Uani 1 1 d .
H9A H 0.4897 0.2512 0.0858 0.043 Uiso 1 1 calc R
H9B H 0.4832 0.2708 0.2356 0.043 Uiso 1 1 calc R
C10 C 0.3716(3) 0.1990(2) 0.1578(4) 0.0271(9) Uani 1 1 d .
H10 H 0.3324 0.2291 0.0904 0.033 Uiso 1 1 calc R
C11 C 0.4589(2) 0.0869(2) 0.2165(4) 0.0263(8) Uani 1 1 d .
H11 H 0.4835 0.0335 0.1924 0.032 Uiso 1 1 calc R
C12 C 0.3972(3) 0.1015(3) -0.0084(4) 0.0354(10) Uani 1 1 d .
H12A H 0.3419 0.1158 -0.0650 0.053 Uiso 1 1 calc R
H12B H 0.4133 0.0454 -0.0226 0.053 Uiso 1 1 calc R
H12C H 0.4492 0.1359 -0.0275 0.053 Uiso 1 1 calc R
C13 C 0.1325(3) -0.0709(2) 0.1899(4) 0.0304(9) Uani 1 1 d .
H13 H 0.0750 -0.0566 0.2211 0.036 Uiso 1 1 calc R
C14 C 0.1572(3) -0.0443(2) 0.0742(4) 0.0287(9) Uani 1 1 d .
H14 H 0.1106 -0.0232 0.0136 0.034 Uiso 1 1 calc R
C15 C 0.2481(3) -0.0469(2) 0.0423(4) 0.0293(9) Uani 1 1 d .
H15 H 0.2688 -0.0157 -0.0256 0.035 Uiso 1 1 calc R
C16 C 0.2867(3) -0.1913(2) 0.1031(4) 0.0325(9) Uani 1 1 d .
H16A H 0.3420 -0.2256 0.1223 0.039 Uiso 1 1 calc R
H16B H 0.2602 -0.2019 0.0141 0.039 Uiso 1 1 calc R
C17 C 0.2133(3) -0.2065(2) 0.2008(4) 0.0334(10) Uani 1 1 d .
H17A H 0.1536 -0.2245 0.1562 0.040 Uiso 1 1 calc R
H17B H 0.2355 -0.2476 0.2646 0.040 Uiso 1 1 calc R
C18 C 0.2024(3) -0.1246(2) 0.2657(4) 0.0266(9) Uani 1 1 d .
H18 H 0.1868 -0.1311 0.3564 0.032 Uiso 1 1 calc R
C19 C 0.3117(3) -0.1022(2) 0.1215(4) 0.0280(9) Uani 1 1 d .
H19 H 0.3780 -0.0922 0.1062 0.034 Uiso 1 1 calc R
C20 C 0.3658(3) -0.1190(2) 0.3521(4) 0.0344(10) Uani 1 1 d .
H20A H 0.3535 -0.1033 0.4394 0.052 Uiso 1 1 calc R
H20B H 0.4270 -0.0990 0.3337 0.052 Uiso 1 1 calc R
H20C H 0.3647 -0.1776 0.3451 0.052 Uiso 1 1 calc R
C21 C 0.0306(3) 0.1307(3) 0.1622(5) 0.0396(11) Uani 1 1 d .
H21A H 0.0254 0.1270 0.2558 0.048 Uiso 1 1 calc R
H21B H 0.0022 0.0823 0.1205 0.048 Uiso 1 1 calc R
C22 C -0.0164(3) 0.2043(3) 0.1088(4) 0.0334(10) Uani 1 1 d .
H22A H -0.0120 0.2485 0.1720 0.040 Uiso 1 1 calc R
H22B H -0.0826 0.1940 0.0809 0.040 Uiso 1 1 calc R
C23 C 0.0388(3) 0.2227(3) -0.0053(4) 0.0369(10) Uani 1 1 d .
H23A H 0.0186 0.1886 -0.0801 0.044 Uiso 1 1 calc R
H23B H 0.0328 0.2798 -0.0306 0.044 Uiso 1 1 calc R
C24 C 0.1367(3) 0.2030(2) 0.0474(4) 0.0294(9) Uani 1 1 d .
H24A H 0.1746 0.1868 -0.0227 0.035 Uiso 1 1 calc R
H24B H 0.1663 0.2499 0.0922 0.035 Uiso 1 1 calc R

loop_
_atom_site_aniso_label
_atom_site_aniso_U_11
_atom_site_aniso_U_22
_atom_site_aniso_U_33
_atom_site_aniso_U_23
_atom_site_aniso_U_13
_atom_site_aniso_U_12
Y1 0.0151(2) 0.0174(2) 0.0207(2) -0.00155(13) -0.00125(13) -0.00044(13)
N1 0.0191(16) 0.0299(18) 0.0203(15) 0.0018(13) 0.0007(13) -0.0028(13)
N2 0.0217(17) 0.0224(16) 0.0245(16) -0.0012(13) -0.0026(13) 0.0045(13)
O1 0.0212(13) 0.0209(13) 0.0342(15) 0.0050(11) -0.0024(11) 0.0008(11)
Si1 0.0280(6) 0.0274(6) 0.0233(5) 0.0046(4) 0.0061(4) 0.0051(4)
C1 0.0212(19) 0.024(2) 0.032(2) 0.0046(16) 0.0025(16) 0.0020(15)
C2 0.035(2) 0.050(3) 0.030(2) 0.003(2) 0.0017(18) 0.010(2)
C3 0.050(3) 0.045(3) 0.039(3) 0.007(2) 0.023(2) 0.015(2)
C4 0.067(3) 0.037(3) 0.040(3) 0.013(2) 0.012(2) -0.003(2)
C5 0.024(2) 0.024(2) 0.031(2) -0.0052(16) -0.0003(16) -0.0041(16)
C6 0.024(2) 0.028(2) 0.030(2) -0.0068(17) -0.0025(16) -0.0112(16)
C7 0.022(2) 0.0227(19) 0.031(2) 0.0023(16) -0.0042(16) -0.0015(15)
C8 0.021(2) 0.040(2) 0.045(3) 0.004(2) 0.0005(18) -0.0080(18)
C9 0.028(2) 0.034(2) 0.045(3) 0.010(2) 0.0008(19) -0.0120(18)
C10 0.023(2) 0.022(2) 0.034(2) 0.0081(16) -0.0023(16) -0.0034(15)
C11 0.0169(18) 0.027(2) 0.035(2) 0.0027(17) -0.0005(16) -0.0011(15)
C12 0.037(2) 0.048(3) 0.021(2) 0.0029(19) 0.0029(18) -0.008(2)
C13 0.019(2) 0.023(2) 0.048(3) -0.0074(18) 0.0003(18) -0.0004(15)
C14 0.030(2) 0.025(2) 0.028(2) -0.0046(16) -0.0146(17) -0.0027(16)
C15 0.040(2) 0.025(2) 0.0217(19) 0.0014(16) -0.0036(17) -0.0076(17)
C16 0.037(2) 0.028(2) 0.032(2) -0.0103(18) 0.0005(18) 0.0064(18)
C17 0.040(2) 0.019(2) 0.040(2) -0.0021(17) 0.000(2) 0.0004(17)
C18 0.029(2) 0.020(2) 0.031(2) -0.0012(16) 0.0052(17) -0.0038(16)
C19 0.027(2) 0.026(2) 0.032(2) -0.0060(17) 0.0062(17) 0.0007(16)
C20 0.037(2) 0.028(2) 0.036(2) 0.0008(18) -0.0117(19) 0.0103(18)
C21 0.020(2) 0.049(3) 0.049(3) 0.016(2) 0.0001(19) 0.0011(19)
C22 0.026(2) 0.041(2) 0.032(2) -0.0042(19) -0.0043(17) 0.0079(18)
C23 0.030(2) 0.034(2) 0.045(3) 0.014(2) -0.0061(19) 0.0010(18)
C24 0.031(2) 0.028(2) 0.029(2) 0.0041(17) -0.0013(17) -0.0014(16)

loop_
_atom_type_symbol
_atom_type_description
_atom_type_scat_dispersion_real
_atom_type_scat_dispersion_imag
_atom_type_scat_source
C C 0.0033 0.0016 'International Tables Vol C Tables 4.2.6.8 and 6.1.1.4'
H H 0.0000 0.0000 'International Tables Vol C Tables 4.2.6.8 and 6.1.1.4'
N N 0.0061 0.0033 'International Tables Vol C Tables 4.2.6.8 and 6.1.1.4'
O O 0.0106 0.0060 'International Tables Vol C Tables 4.2.6.8 and 6.1.1.4'
Si Si 0.0817 0.0704 'International Tables Vol C Tables 4.2.6.8 and 6.1.1.4'
Y Y -2.7962 3.5667 'International Tables Vol C Tables 4.2.6.8 and 6.1.1.4'

loop_
_geom_angle_atom_site_label_1
_geom_angle_atom_site_label_2
_geom_angle_atom_site_label_3
_geom_angle
O1 Y1 N2 140.55(9)
O1 Y1 C1 89.47(11)
N2 Y1 C1 97.24(12)
O1 Y1 N1 95.83(9)
N2 Y1 N1 101.27(10)
C1 Y1 N1 143.23(11)
O1 Y1 C6 108.49(11)
N2 Y1 C6 110.97(11)
C1 Y1 C6 79.95(13)
N1 Y1 C6 63.83(11)
O1 Y1 C14 76.39(11)
N2 Y1 C14 64.87(11)
C1 Y1 C14 111.01(13)
N1 Y1 C14 105.59(12)
C6 Y1 C14 168.35(13)
O1 Y1 C15 93.55(11)
N2 Y1 C15 55.82(11)
C1 Y1 C15 136.58(13)
N1 Y1 C15 79.52(11)
C6 Y1 C15 138.37(13)
C14 Y1 C15 30.04(13)
O1 Y1 C7 133.74(10)
N2 Y1 C7 84.18(11)
C1 Y1 C7 96.74(12)
N1 Y1 C7 54.48(11)
C6 Y1 C7 30.16(12)
C14 Y1 C7 140.08(12)
C15 Y1 C7 111.46(12)
O1 Y1 C13 86.96(10)
N2 Y1 C13 55.50(11)
C1 Y1 C13 83.94(13)
N1 Y1 C13 132.57(12)
C6 Y1 C13 157.42(13)
C14 Y1 C13 29.45(13)
C15 Y1 C13 53.07(13)
C7 Y1 C13 139.22(12)
O1 Y1 C5 81.29(10)
N2 Y1 C5 137.06(11)
C1 Y1 C5 90.78(12)
N1 Y1 C5 54.49(11)
C6 Y1 C5 29.52(12)
C14 Y1 C5 148.32(12)
C15 Y1 C5 132.51(12)
C7 Y1 C5 52.95(12)
C13 Y1 C5 167.17(12)
C12 N1 C10 111.8(3)
C12 N1 C11 112.3(3)
C10 N1 C11 100.6(3)
C12 N1 Y1 128.8(2)
C10 N1 Y1 100.7(2)
C11 N1 Y1 98.5(2)
C20 N2 C18 112.3(3)
C20 N2 C19 113.0(3)
C18 N2 C19 100.0(3)
C20 N2 Y1 127.1(2)
C18 N2 Y1 100.9(2)
C19 N2 Y1 99.7(2)
C24 O1 C21 108.6(3)
C24 O1 Y1 128.7(2)
C21 O1 Y1 122.5(2)
C1 Si1 C4 111.5(2)
C1 Si1 C2 113.94(19)
C4 Si1 C2 107.1(2)
C1 Si1 C3 114.4(2)
C4 Si1 C3 105.3(2)
C2 Si1 C3 103.9(2)
Si1 C1 Y1 133.68(19)
Si1 C1 H1A 103.8
Y1 C1 H1A 103.8
Si1 C1 H1B 103.8
Y1 C1 H1B 103.8
H1A C1 H1B 105.4
Si1 C2 H2A 109.5
Si1 C2 H2B 109.5
H2A C2 H2B 109.5
Si1 C2 H2C 109.5
H2A C2 H2C 109.5
H2B C2 H2C 109.5
Si1 C3 H3A 109.5
Si1 C3 H3B 109.5
H3A C3 H3B 109.5
Si1 C3 H3C 109.5
H3A C3 H3C 109.5
H3B C3 H3C 109.5
Si1 C4 H4A 109.5
Si1 C4 H4B 109.5
H4A C4 H4B 109.5
Si1 C4 H4C 109.5
H4A C4 H4C 109.5
H4B C4 H4C 109.5
C6 C5 C10 115.2(3)
C6 C5 Y1 72.3(2)
C10 C5 Y1 91.5(2)
C6 C5 H5 122.4
C10 C5 H5 122.4
Y1 C5 H5 105.0
C5 C6 C7 121.8(4)
C5 C6 Y1 78.1(2)
C7 C6 Y1 76.4(2)
C5 C6 H6 119.1
C7 C6 H6 119.1
Y1 C6 H6 117.0
C6 C7 C11 116.7(4)
C6 C7 Y1 73.4(2)
C11 C7 Y1 92.2(2)
C6 C7 H7 121.6
C11 C7 H7 121.6
Y1 C7 H7 103.6
C11 C8 C9 104.0(3)
C11 C8 H8A 111.0
C9 C8 H8A 111.0
C11 C8 H8B 111.0
C9 C8 H8B 111.0
H8A C8 H8B 109.0
C8 C9 C10 104.5(3)
C8 C9 H9A 110.9
C10 C9 H9A 110.9
C8 C9 H9B 110.9
C10 C9 H9B 110.9
H9A C9 H9B 108.9
N1 C10 C5 105.5(3)
N1 C10 C9 104.4(3)
C5 C10 C9 112.5(3)
N1 C10 H10 111.3
C5 C10 H10 111.3
C9 C10 H10 111.3
C7 C11 N1 105.6(3)
C7 C11 C8 113.2(3)
N1 C11 C8 104.0(3)
C7 C11 H11 111.2
N1 C11 H11 111.2
C8 C11 H11 111.2
N1 C12 H12A 109.5
N1 C12 H12B 109.5
H12A C12 H12B 109.5
N1 C12 H12C 109.5
H12A C12 H12C 109.5
H12B C12 H12C 109.5
C14 C13 C18 116.0(4)
C14 C13 Y1 73.4(2)
C18 C13 Y1 89.1(2)
C14 C13 H13 122.0
C18 C13 H13 122.0
Y1 C13 H13 106.5
C13 C14 C15 122.1(4)
C13 C14 Y1 77.1(2)
C15 C14 Y1 75.6(2)
C13 C14 H14 118.9
C15 C14 H14 118.9
Y1 C14 H14 119.1
C14 C15 C19 115.8(4)
C14 C15 Y1 74.3(2)
C19 C15 Y1 90.3(2)
C14 C15 H15 122.1
C19 C15 H15 122.1
Y1 C15 H15 104.5
C19 C16 C17 104.1(3)
C19 C16 H16A 110.9
C17 C16 H16A 110.9
C19 C16 H16B 110.9
C17 C16 H16B 110.9
H16A C16 H16B 109.0
C18 C17 C16 104.2(3)
C18 C17 H17A 110.9
C16 C17 H17A 110.9
C18 C17 H17B 110.9
C16 C17 H17B 110.9
H17A C17 H17B 108.9
N2 C18 C13 105.8(3)
N2 C18 C17 104.5(3)
C13 C18 C17 112.5(3)
N2 C18 H18 111.2
C13 C18 H18 111.2
C17 C18 H18 111.2
C15 C19 N2 105.5(3)
C15 C19 C16 113.5(3)
N2 C19 C16 104.2(3)
C15 C19 H19 111.1
N2 C19 H19 111.1
C16 C19 H19 111.1
N2 C20 H20A 109.5
N2 C20 H20B 109.5
H20A C20 H20B 109.5
N2 C20 H20C 109.5
H20A C20 H20C 109.5
H20B C20 H20C 109.5
O1 C21 C22 106.2(3)
O1 C21 H21A 110.5
C22 C21 H21A 110.5
O1 C21 H21B 110.5
C22 C21 H21B 110.5
H21A C21 H21B 108.7
C21 C22 C23 101.9(3)
C21 C22 H22A 111.4
C23 C22 H22A 111.4
C21 C22 H22B 111.4
C23 C22 H22B 111.4
H22A C22 H22B 109.2
C24 C23 C22 102.1(3)
C24 C23 H23A 111.3
C22 C23 H23A 111.3
C24 C23 H23B 111.3
C22 C23 H23B 111.3
H23A C23 H23B 109.2
O1 C24 C23 105.5(3)
O1 C24 H24A 110.6
C23 C24 H24A 110.6
O1 C24 H24B 110.6
C23 C24 H24B 110.6
H24A C24 H24B 108.8

loop_
_geom_bond_atom_site_label_1
_geom_bond_atom_site_label_2
_geom_bond_distance
Y1 O1 2.406(2)
Y1 N2 2.431(3)
Y1 C1 2.475(4)
Y1 N1 2.519(3)
Y1 C6 2.651(4)
Y1 C14 2.662(4)
Y1 C15 2.678(4)
Y1 C7 2.688(4)
Y1 C13 2.708(4)
Y1 C5 2.722(4)
N1 C12 1.444(5)
N1 C10 1.493(5)
N1 C11 1.508(5)
N2 C20 1.460(5)
N2 C18 1.495(5)
N2 C19 1.519(5)
O1 C24 1.442(5)
O1 C21 1.465(5)
Si1 C1 1.827(4)
Si1 C4 1.879(5)
Si1 C2 1.881(4)
Si1 C3 1.893(4)
C1 H1A 0.9900
C1 H1B 0.9900
C2 H2A 0.9800
C2 H2B 0.9800
C2 H2C 0.9800
C3 H3A 0.9800
C3 H3B 0.9800
C3 H3C 0.9800
C4 H4A 0.9800
C4 H4B 0.9800
C4 H4C 0.9800
C5 C6 1.371(6)
C5 C10 1.531(6)
C5 H5 0.9500
C6 C7 1.389(6)
C6 H6 0.9500
C7 C11 1.489(5)
C7 H7 0.9500
C8 C11 1.546(5)
C8 C9 1.547(6)
C8 H8A 0.9900
C8 H8B 0.9900
C9 C10 1.549(5)
C9 H9A 0.9900
C9 H9B 0.9900
C10 H10 1.0000
C11 H11 1.0000
C12 H12A 0.9800
C12 H12B 0.9800
C12 H12C 0.9800
C13 C14 1.366(6)
C13 C18 1.521(6)
C13 H13 0.9500
C14 C15 1.384(6)
C14 H14 0.9500
C15 C19 1.499(6)
C15 H15 0.9500
C16 C19 1.538(6)
C16 C17 1.557(6)
C16 H16A 0.9900
C16 H16B 0.9900
C17 C18 1.540(5)
C17 H17A 0.9900
C17 H17B 0.9900
C18 H18 1.0000
C19 H19 1.0000
C20 H20A 0.9800
C20 H20B 0.9800
C20 H20C 0.9800
C21 C22 1.488(6)
C21 H21A 0.9900
C21 H21B 0.9900
C22 C23 1.524(6)
C22 H22A 0.9900
C22 H22B 0.9900
C23 C24 1.509(5)
C23 H23A 0.9900
C23 H23B 0.9900
C24 H24A 0.9900
C24 H24B 0.9900

loop_
_geom_torsion_atom_site_label_1
_geom_torsion_atom_site_label_2
_geom_torsion_atom_site_label_3
_geom_torsion_atom_site_label_4
_geom_torsion
O1 Y1 N1 C12 -72.3(3)
N2 Y1 N1 C12 72.0(3)
C1 Y1 N1 C12 -169.2(3)
C6 Y1 N1 C12 179.9(4)
C14 Y1 N1 C12 5.2(3)
C15 Y1 N1 C12 20.2(3)
C7 Y1 N1 C12 146.3(4)
C13 Y1 N1 C12 18.9(4)
C5 Y1 N1 C12 -147.2(4)
O1 Y1 N1 C10 57.4(2)
N2 Y1 N1 C10 -158.3(2)
C1 Y1 N1 C10 -39.5(3)
C6 Y1 N1 C10 -50.3(2)
C14 Y1 N1 C10 134.9(2)
C15 Y1 N1 C10 150.0(2)
C7 Y1 N1 C10 -83.9(2)
C13 Y1 N1 C10 148.6(2)
C5 Y1 N1 C10 -17.5(2)
O1 Y1 N1 C11 160.0(2)
N2 Y1 N1 C11 -55.8(2)
C1 Y1 N1 C11 63.0(3)
C6 Y1 N1 C11 52.2(2)
C14 Y1 N1 C11 -122.6(2)
C15 Y1 N1 C11 -107.5(2)
C7 Y1 N1 C11 18.6(2)
C13 Y1 N1 C11 -108.8(2)
C5 Y1 N1 C11 85.0(2)
O1 Y1 N2 C20 -168.1(3)
C1 Y1 N2 C20 -70.1(3)
N1 Y1 N2 C20 78.0(3)
C6 Y1 N2 C20 11.9(4)
C14 Y1 N2 C20 -179.9(4)
C15 Y1 N2 C20 146.9(4)
C7 Y1 N2 C20 26.0(3)
C13 Y1 N2 C20 -147.6(4)
C5 Y1 N2 C20 28.9(4)
O1 Y1 N2 C18 -39.0(3)
C1 Y1 N2 C18 59.0(2)
N1 Y1 N2 C18 -152.9(2)
C6 Y1 N2 C18 141.0(2)
C14 Y1 N2 C18 -50.8(2)
C15 Y1 N2 C18 -84.0(2)
C7 Y1 N2 C18 155.1(2)
C13 Y1 N2 C18 -18.5(2)
C5 Y1 N2 C18 158.0(2)
O1 Y1 N2 C19 63.3(3)
C1 Y1 N2 C19 161.3(2)
N1 Y1 N2 C19 -50.6(2)
C6 Y1 N2 C19 -116.7(2)
C14 Y1 N2 C19 51.4(2)
C15 Y1 N2 C19 18.3(2)
C7 Y1 N2 C19 -102.6(2)
C13 Y1 N2 C19 83.8(2)
C5 Y1 N2 C19 -99.7(2)
N2 Y1 O1 C24 -121.4(3)
C1 Y1 O1 C24 137.8(3)
N1 Y1 O1 C24 -5.7(3)
C6 Y1 O1 C24 58.6(3)
C14 Y1 O1 C24 -110.4(3)
C15 Y1 O1 C24 -85.5(3)
C7 Y1 O1 C24 39.0(3)
C13 Y1 O1 C24 -138.2(3)
C5 Y1 O1 C24 46.9(3)
N2 Y1 O1 C21 62.8(3)
C1 Y1 O1 C21 -38.0(3)
N1 Y1 O1 C21 178.5(3)
C6 Y1 O1 C21 -117.2(3)
C14 Y1 O1 C21 73.8(3)
C15 Y1 O1 C21 98.7(3)
C7 Y1 O1 C21 -136.8(3)
C13 Y1 O1 C21 46.0(3)
C5 Y1 O1 C21 -128.9(3)
C4 Si1 C1 Y1 -82.4(3)
C2 Si1 C1 Y1 39.0(3)
C3 Si1 C1 Y1 158.3(3)
O1 Y1 C1 Si1 -176.7(3)
N2 Y1 C1 Si1 42.3(3)
N1 Y1 C1 Si1 -77.6(3)
C6 Y1 C1 Si1 -67.8(3)
C14 Y1 C1 Si1 108.1(3)
C15 Y1 C1 Si1 88.7(3)
C7 Y1 C1 Si1 -42.6(3)
C13 Y1 C1 Si1 96.3(3)
C5 Y1 C1 Si1 -95.4(3)
O1 Y1 C5 C6 157.1(2)
N2 Y1 C5 C6 -33.7(3)
C1 Y1 C5 C6 67.8(2)
N1 Y1 C5 C6 -99.2(3)
C14 Y1 C5 C6 -157.4(3)
C15 Y1 C5 C6 -116.0(3)
C7 Y1 C5 C6 -30.1(2)
C13 Y1 C5 C6 133.2(5)
O1 Y1 C5 C10 -86.8(2)
N2 Y1 C5 C10 82.3(3)
C1 Y1 C5 C10 -176.2(2)
N1 Y1 C5 C10 16.77(19)
C6 Y1 C5 C10 116.0(3)
C14 Y1 C5 C10 -41.4(3)
C15 Y1 C5 C10 0.0(3)
C7 Y1 C5 C10 85.9(2)
C13 Y1 C5 C10 -110.8(6)
C10 C5 C6 C7 -17.6(5)
Y1 C5 C6 C7 65.6(3)
C10 C5 C6 Y1 -83.2(3)
O1 Y1 C6 C5 -23.9(3)
N2 Y1 C6 C5 156.1(2)
C1 Y1 C6 C5 -109.9(2)
N1 Y1 C6 C5 63.5(2)
C14 Y1 C6 C5 89.3(6)
C15 Y1 C6 C5 94.4(3)
C7 Y1 C6 C5 127.2(4)
C13 Y1 C6 C5 -155.1(3)
O1 Y1 C6 C7 -151.1(2)
N2 Y1 C6 C7 28.9(3)
C1 Y1 C6 C7 122.8(3)
N1 Y1 C6 C7 -63.7(2)
C14 Y1 C6 C7 -38.0(7)
C15 Y1 C6 C7 -32.8(3)
C13 Y1 C6 C7 77.7(4)
C5 Y1 C6 C7 -127.2(4)
C5 C6 C7 C11 17.4(5)
Y1 C6 C7 C11 83.9(3)
C5 C6 C7 Y1 -66.5(3)
O1 Y1 C7 C6 39.3(3)
N2 Y1 C7 C6 -153.1(2)
C1 Y1 C7 C6 -56.4(3)
N1 Y1 C7 C6 98.6(3)
C14 Y1 C7 C6 168.8(2)
C15 Y1 C7 C6 157.2(2)
C13 Y1 C7 C6 -144.9(2)
C5 Y1 C7 C6 29.4(2)
O1 Y1 C7 C11 -78.0(3)
N2 Y1 C7 C11 89.7(2)
C1 Y1 C7 C11 -173.7(2)
N1 Y1 C7 C11 -18.7(2)
C6 Y1 C7 C11 -117.3(3)
C14 Y1 C7 C11 51.6(3)
C15 Y1 C7 C11 40.0(3)
C13 Y1 C7 C11 97.8(3)
C5 Y1 C7 C11 -87.8(2)
C11 C8 C9 C10 -1.4(4)
C12 N1 C10 C5 166.7(3)
C11 N1 C10 C5 -74.0(3)
Y1 N1 C10 C5 26.9(3)
C12 N1 C10 C9 -74.5(4)
C11 N1 C10 C9 44.9(3)
Y1 N1 C10 C9 145.7(2)
C6 C5 C10 N1 46.9(4)
Y1 C5 C10 N1 -24.3(3)
C6 C5 C10 C9 -66.4(4)
Y1 C5 C10 C9 -137.5(3)
C8 C9 C10 N1 -27.0(4)
C8 C9 C10 C5 86.9(4)
C6 C7 C11 N1 -45.7(4)
Y1 C7 C11 N1 26.8(3)
C6 C7 C11 C8 67.5(4)
Y1 C7 C11 C8 140.0(3)
C12 N1 C11 C7 -167.4(3)
C10 N1 C11 C7 73.6(3)
Y1 N1 C11 C7 -29.1(3)
C12 N1 C11 C8 73.2(4)
C10 N1 C11 C8 -45.8(4)
Y1 N1 C11 C8 -148.5(3)
C9 C8 C11 C7 -85.2(4)
C9 C8 C11 N1 29.0(4)
O1 Y1 C13 C14 67.4(2)
N2 Y1 C13 C14 -99.7(3)
C1 Y1 C13 C14 157.1(3)
N1 Y1 C13 C14 -27.8(3)
C6 Y1 C13 C14 -158.3(3)
C15 Y1 C13 C14 -29.4(2)
C7 Y1 C13 C14 -109.6(3)
C5 Y1 C13 C14 91.0(6)
O1 Y1 C13 C18 -175.1(2)
N2 Y1 C13 C18 17.8(2)
C1 Y1 C13 C18 -85.3(2)
N1 Y1 C13 C18 89.8(3)
C6 Y1 C13 C18 -40.7(4)
C14 Y1 C13 C18 117.6(3)
C15 Y1 C13 C18 88.2(2)
C7 Y1 C13 C18 8.0(3)
C5 Y1 C13 C18 -151.4(5)
C18 C13 C14 C15 -16.9(5)
Y1 C13 C14 C15 63.7(3)
C18 C13 C14 Y1 -80.6(3)
O1 Y1 C14 C13 -108.5(2)
N2 Y1 C14 C13 63.8(2)
C1 Y1 C14 C13 -24.4(3)
N1 Y1 C14 C13 159.1(2)
C6 Y1 C14 C13 135.3(6)
C15 Y1 C14 C13 128.4(4)
C7 Y1 C14 C13 106.5(3)
C5 Y1 C14 C13 -155.0(2)
O1 Y1 C14 C15 123.1(2)
N2 Y1 C14 C15 -64.6(2)
C1 Y1 C14 C15 -152.9(2)
N1 Y1 C14 C15 30.7(2)
C6 Y1 C14 C15 6.8(7)
C7 Y1 C14 C15 -21.9(3)
C13 Y1 C14 C15 -128.4(4)
C5 Y1 C14 C15 76.6(3)
C13 C14 C15 C19 18.1(5)
Y1 C14 C15 C19 82.5(3)
C13 C14 C15 Y1 -64.4(3)
O1 Y1 C15 C14 -54.7(2)
N2 Y1 C15 C14 98.6(3)
C1 Y1 C15 C14 38.3(3)
N1 Y1 C15 C14 -150.0(2)
C6 Y1 C15 C14 -177.9(2)
C7 Y1 C15 C14 165.1(2)
C13 Y1 C15 C14 28.8(2)
C5 Y1 C15 C14 -136.1(2)
O1 Y1 C15 C19 -171.5(2)
N2 Y1 C15 C19 -18.3(2)
C1 Y1 C15 C19 -78.6(3)
N1 Y1 C15 C19 93.2(2)
C6 Y1 C15 C19 65.2(3)
C14 Y1 C15 C19 -116.8(3)
C7 Y1 C15 C19 48.2(3)
C13 Y1 C15 C19 -88.0(3)
C5 Y1 C15 C19 107.0(2)
C19 C16 C17 C18 0.4(4)
C20 N2 C18 C13 166.9(3)
C19 N2 C18 C13 -73.1(3)
Y1 N2 C18 C13 28.9(3)
C20 N2 C18 C17 -74.2(4)
C19 N2 C18 C17 45.9(4)
Y1 N2 C18 C17 147.9(2)
C14 C13 C18 N2 45.8(4)
Y1 C13 C18 N2 -25.2(3)
C14 C13 C18 C17 -67.7(4)
Y1 C13 C18 C17 -138.7(3)
C16 C17 C18 N2 -28.9(4)
C16 C17 C18 C13 85.4(4)
C14 C15 C19 N2 -47.1(4)
Y1 C15 C19 N2 25.5(3)
C14 C15 C19 C16 66.4(5)
Y1 C15 C19 C16 139.0(3)
C20 N2 C19 C15 -166.2(3)
C18 N2 C19 C15 74.2(3)
Y1 N2 C19 C15 -28.8(3)
C20 N2 C19 C16 74.0(4)
C18 N2 C19 C16 -45.6(3)
Y1 N2 C19 C16 -148.6(2)
C17 C16 C19 C15 -86.5(4)
C17 C16 C19 N2 27.8(4)
C24 O1 C21 C22 -11.6(4)
Y1 O1 C21 C22 165.0(2)
O1 C21 C22 C23 31.5(4)
C21 C22 C23 C24 -39.0(4)
C21 O1 C24 C23 -13.7(4)
Y1 O1 C24 C23 170.0(3)
C22 C23 C24 O1 32.8(4)
